data_1537077
loop_
_publ_author_name
'Rodier, N.'
'Flahaut, J.'
'Guittard, M.'

_publ_section_title
;
 Structure cristalline de La6 Mn2 Ga2 S14
;
_journal_name_full
;
Comptes Rendus Hebdomadaires des Seances de l'Academie des Sciences, Serie 2 
(-1983)
;
_journal_page_first 65
_journal_page_last 70
_journal_volume 296
_journal_year 1983
_chemical_formula_sum 'Ga2 La6 Mn2 S14'
_chemical_name_systematic 'La6 Mn2 Ga2 S14'
_space_group_IT_number 173
_symmetry_space_group_name_Hall 'P 6c'
_symmetry_space_group_name_H-M 'P 63'
_cell_angle_alpha 90
_cell_angle_beta 90
_cell_angle_gamma 120
_cell_formula_units_Z 1
_cell_length_a 10.215
_cell_length_b 10.215
_cell_length_c 6.024
_cell_volume 544.368
_citation_journal_id_ASTM CRSUDO
_cod_data_source_file Rodier_CRSUDO_1983_670.cif
_cod_data_source_block Ga2La6Mn2S14
_cod_original_cell_volume 544.3677
_cod_database_code 1537077

loop_
_symmetry_equiv_pos_as_xyz
x,y,z
x-y,x,z+1/2
-y,x-y,z
-x,-y,z+1/2
-x+y,-x,z
y,-x+y,z+1/2

loop_
_atom_site_label
_atom_site_type_symbol
_atom_site_fract_x
_atom_site_fract_y
_atom_site_fract_z
_atom_site_occupancy
_atom_site_U_iso_or_equiv
S1 S-2 0.2373 0.1481 -0.0309 1 0.0
S2 S-2 0.5179 0.0989 0.2286 1 0.0
Ga1 Ga+3 0.6667 0.3333 0.0811 1 0.0
Mn1 Mn+2 0 0 0.225 1 0.0
S3 S-2 0.3333 0.6667 0.2115 1 0.0
La1 La+3 0.13953 0.37486 0 1 0.0
